data_4517642
loop_
_publ_author_name
'Luo, Xu-Feng'
'Han, Hua-Bo'
'Yan, Zhi-Ping'
'Wu, Zheng-Guang'
'Su, Jian'
'Zou, Jian-Wei'
'Zhu, Zi-Qi'
'Zheng, You-Xuan'
'Zuo, Jing-Lin'

_publ_section_title
;
 Multi-color Circularly Polarized Photoluminescence and
 Electroluminescence with 1,2-Diaminecyclohexane Enantiomers.
;
_journal_name_full 'ACS applied materials &amp; interfaces'
_journal_paper_doi 10.1021/acsami.0c02400
_journal_year 2020
_chemical_absolute_configuration unk
_chemical_formula_moiety 'C16 H18 N4'
_chemical_formula_sum 'C16 H18 N4'
_chemical_formula_weight 266.34
_space_group_IT_number 4
_space_group_name_Hall 'P 2yb'
_space_group_name_H-M_alt 'P 1 21 1'
_symmetry_cell_setting monoclinic
_symmetry_space_group_name_H-M 'P 1 21 1'
_atom_sites_solution_hydrogens geom
_atom_sites_solution_primary direct
_atom_sites_solution_secondary difmap
_audit_creation_method SHELXL-97
_cell_angle_alpha 90.00(3)
_cell_angle_beta 93.31(3)
_cell_angle_gamma 90.00(3)
_cell_formula_units_Z 4
_cell_length_a 10.509(2)
_cell_length_b 8.293(2)
_cell_length_c 15.916(3)
_cell_measurement_reflns_used 4894
_cell_measurement_temperature 190(2)
_cell_measurement_theta_max 53.81
_cell_measurement_theta_min 2.42
_cell_volume 1384.8(5)
_computing_cell_refinement 'Bruker SAINT'
_computing_data_collection 'Bruker APEX2'
_computing_data_reduction 'Bruker SAINT'
_computing_molecular_graphics 'Bruker SHELXTL'
_computing_publication_material 'Bruker SHELXTL'
_computing_structure_refinement 'SHELXL-2014 (Sheldrick 2014)'
_computing_structure_solution 'SHELXS-97 (Sheldrick 2008)'
_diffrn_ambient_temperature 190(2)
_diffrn_measured_fraction_theta_full 0.986
_diffrn_measured_fraction_theta_max 0.986
_diffrn_measurement_device_type 'Bruker APEX-II CCD'
_diffrn_measurement_method '\f and \w scans'
_diffrn_radiation_monochromator graphite
_diffrn_radiation_source 'fine-focus sealed tube'
_diffrn_radiation_type 'Ga K\a'
_diffrn_radiation_wavelength 1.34139
_diffrn_reflns_av_R_equivalents 0.0364
_diffrn_reflns_av_sigmaI/netI 0.0420
_diffrn_reflns_limit_h_max 12
_diffrn_reflns_limit_h_min -12
_diffrn_reflns_limit_k_max 9
_diffrn_reflns_limit_k_min -6
_diffrn_reflns_limit_l_max 19
_diffrn_reflns_limit_l_min -12
_diffrn_reflns_number 8459
_diffrn_reflns_theta_full 53.98
_diffrn_reflns_theta_max 53.98
_diffrn_reflns_theta_min 2.42
_exptl_absorpt_coefficient_mu 0.394
_exptl_crystal_colour YELLOW
_exptl_crystal_density_diffrn 1.278
_exptl_crystal_density_method 'not measured'
_exptl_crystal_description BLOCK
_exptl_crystal_F_000 568
_refine_diff_density_max 0.149
_refine_diff_density_min -0.150
_refine_diff_density_rms 0.031
_refine_ls_abs_structure_details 'Flack H D (1983), Acta Cryst. A39, 876-881'
_refine_ls_abs_structure_Flack 0.3(4)
_refine_ls_extinction_method none
_refine_ls_goodness_of_fit_ref 0.694
_refine_ls_hydrogen_treatment mixed
_refine_ls_matrix_type full
_refine_ls_number_parameters 365
_refine_ls_number_reflns 3778
_refine_ls_number_restraints 1
_refine_ls_restrained_S_all 0.694
_refine_ls_R_factor_all 0.0468
_refine_ls_R_factor_gt 0.0406
_refine_ls_shift/su_max 0.000
_refine_ls_shift/su_mean 0.000
_refine_ls_structure_factor_coef Fsqd
_refine_ls_weighting_details 'calc w=1/[\s^2^(Fo^2^)+(0.2000P)^2^+0.0000P] where P=(Fo^2^+2Fc^2^)/3'
_refine_ls_weighting_scheme calc
_refine_ls_wR_factor_gt 0.1387
_refine_ls_wR_factor_ref 0.1586
_reflns_number_gt 3357
_reflns_number_total 3778
_reflns_threshold_expression >2sigma(I)
_cod_data_source_file am0c02400_si_003.cif
_cod_data_source_block 111_a
_cod_depositor_comments
;
The following automatic conversions were performed:

data item '_symmetry_cell_setting' value 'Monoclinic' was changed to
'monoclinic' in accordance with the
/home/data/users/saulius/crontab/automatic-downloads/rss-feeds/ACS/lib/dictionaries/cif_core.dic
dictionary named 'cif_core.dic' version 2.4.2 last updated on
2011-04-26.

Automatic conversion script
Id: cif_fix_values 7556 2019-12-06 15:28:31Z antanas 
;
_cod_original_cell_volume 1384.9(5)
_cod_original_sg_symbol_H-M 'P 21'
_cod_database_code 4517642

loop_
_symmetry_equiv_pos_as_xyz
'x, y, z'
'-x, y+1/2, -z'

loop_
_atom_site_label
_atom_site_type_symbol
_atom_site_fract_x
_atom_site_fract_y
_atom_site_fract_z
_atom_site_U_iso_or_equiv
_atom_site_adp_type
_atom_site_occupancy
_atom_site_symmetry_multiplicity
_atom_site_calc_flag
_atom_site_refinement_flags
_atom_site_disorder_assembly
_atom_site_disorder_group
N1 N 0.65971(18) 0.0359(3) 0.65952(12) 0.0398(5) Uani 1 1 d . . .
N2 N 0.85463(19) 0.1644(3) 0.76589(11) 0.0412(5) Uani 1 1 d . . .
N6 N 0.4094(2) 1.5864(3) 0.63692(13) 0.0509(6) Uani 1 1 d . . .
N5 N 0.1303(2) 1.4018(3) 0.49100(13) 0.0569(6) Uani 1 1 d . . .
C1 C 0.80590(19) 0.0160(3) 0.78282(13) 0.0321(5) Uani 1 1 d . . .
C2 C 0.70233(19) -0.0474(3) 0.72940(12) 0.0313(5) Uani 1 1 d . . .
N7 N 0.1679(2) 0.8567(3) 0.72922(12) 0.0533(7) Uani 1 1 d . . .
C3 C 0.1688(2) 1.3295(3) 0.54827(14) 0.0393(6) Uani 1 1 d . . .
C4 C 0.79813(19) -0.2233(3) 0.87073(12) 0.0335(5) Uani 1 1 d . . .
C5 C 0.6961(2) -0.2834(3) 0.81959(12) 0.0344(5) Uani 1 1 d . . .
C6 C 0.3608(2) 1.2273(3) 0.74458(13) 0.0367(5) Uani 1 1 d . . .
H6 H 0.4263 1.2746 0.7801 0.044 Uiso 1 1 calc R . .
C7 C 0.21846(19) 1.2418(3) 0.62070(12) 0.0343(5) Uani 1 1 d . . .
N3 N 0.5901(2) -0.5539(3) 0.85389(14) 0.0599(7) Uani 1 1 d . . .
C8 C 0.83223(19) 0.2281(3) 0.68037(13) 0.0328(5) Uani 1 1 d . . .
H8 H 0.8831 0.1629 0.6414 0.039 Uiso 1 1 calc R . .
C9 C 0.1699(2) 1.0917(3) 0.64018(13) 0.0356(5) Uani 1 1 d . . .
H9 H 0.1040 1.0463 0.6043 0.043 Uiso 1 1 calc R . .
C10 C 0.85099(19) -0.0756(3) 0.85166(12) 0.0328(5) Uani 1 1 d . . .
H10 H 0.9202 -0.0354 0.8866 0.039 Uiso 1 1 calc R . .
C11 C 0.6500(2) -0.1954(3) 0.75005(13) 0.0350(5) Uani 1 1 d . . .
H11 H 0.5809 -0.2374 0.7157 0.042 Uiso 1 1 calc R . .
C12 C 0.3676(2) 1.4631(3) 0.65296(13) 0.0387(5) Uani 1 1 d . . .
C13 C 0.3158(2) 1.3102(3) 0.67282(13) 0.0350(5) Uani 1 1 d . . .
N4 N 0.8951(2) -0.3941(4) 0.99377(14) 0.0598(7) Uani 1 1 d . . .
C14 C 0.6379(2) -0.4342(3) 0.83869(13) 0.0421(6) Uani 1 1 d . . .
C15 C 0.6603(2) 0.2766(3) 0.56636(14) 0.0414(6) Uani 1 1 d . . .
H15A H 0.7057 0.2135 0.5246 0.050 Uiso 1 1 calc R . .
H15B H 0.5676 0.2674 0.5520 0.050 Uiso 1 1 calc R . .
N8 N 0.3587(2) 0.9955(3) 0.83614(13) 0.0559(7) Uani 1 1 d . . .
C16 C 0.3130(2) 1.0776(3) 0.76578(13) 0.0383(6) Uani 1 1 d . . .
C17 C 0.69052(18) 0.2080(3) 0.65406(13) 0.0327(5) Uani 1 1 d . . .
H17 H 0.6394 0.2681 0.6949 0.039 Uiso 1 1 calc R . .
C18 C 0.2340(2) 0.7603(3) 0.79523(12) 0.0371(6) Uani 1 1 d . . .
H18 H 0.3121 0.7129 0.7719 0.045 Uiso 1 1 calc R . .
C19 C 0.9590(3) 0.2259(4) 0.82068(14) 0.0528(7) Uani 1 1 d . . .
H19A H 0.9397 0.2091 0.8796 0.079 Uiso 1 1 calc R . .
H19B H 0.9700 0.3414 0.8102 0.079 Uiso 1 1 calc R . .
H19C H 1.0377 0.1686 0.8092 0.079 Uiso 1 1 calc R . .
C20 C 0.2151(2) 1.0062(3) 0.71078(13) 0.0365(5) Uani 1 1 d . . .
C21 C 0.8721(2) 0.4033(3) 0.67418(14) 0.0423(6) Uani 1 1 d . . .
H21A H 0.9650 0.4124 0.6877 0.051 Uiso 1 1 calc R . .
H21B H 0.8278 0.4678 0.7159 0.051 Uiso 1 1 calc R . .
C22 C 0.8405(2) 0.4708(4) 0.58626(17) 0.0558(8) Uani 1 1 d . . .
H22A H 0.8636 0.5865 0.5849 0.067 Uiso 1 1 calc R . .
H22B H 0.8911 0.4134 0.5450 0.067 Uiso 1 1 calc R . .
C23 C 0.2754(2) 0.8703(3) 0.86833(13) 0.0372(5) Uani 1 1 d . . .
H23 H 0.1980 0.9234 0.8894 0.045 Uiso 1 1 calc R . .
C24 C 0.1508(2) 0.6234(4) 0.82339(15) 0.0470(7) Uani 1 1 d . . .
H24A H 0.1324 0.5486 0.7757 0.056 Uiso 1 1 calc R . .
H24B H 0.0687 0.6673 0.8407 0.056 Uiso 1 1 calc R . .
C25 C 0.8515(2) -0.3172(3) 0.94018(14) 0.0416(6) Uani 1 1 d . . .
C26 C 0.5589(2) -0.0350(4) 0.60485(14) 0.0481(6) Uani 1 1 d . . .
H26A H 0.5788 -0.1484 0.5944 0.072 Uiso 1 1 calc R . .
H26B H 0.5521 0.0235 0.5513 0.072 Uiso 1 1 calc R . .
H26C H 0.4777 -0.0279 0.6321 0.072 Uiso 1 1 calc R . .
C27 C 0.3408(2) 0.7759(4) 0.93994(14) 0.0449(6) Uani 1 1 d . . .
H27A H 0.3635 0.8493 0.9875 0.054 Uiso 1 1 calc R . .
H27B H 0.4203 0.7274 0.9211 0.054 Uiso 1 1 calc R . .
C28 C 0.6999(2) 0.4513(4) 0.56221(17) 0.0517(7) Uani 1 1 d . . .
H28A H 0.6815 0.4926 0.5044 0.062 Uiso 1 1 calc R . .
H28B H 0.6497 0.5158 0.6009 0.062 Uiso 1 1 calc R . .
C29 C 0.2532(3) 0.6440(4) 0.96877(16) 0.0619(9) Uani 1 1 d . . .
H29A H 0.2970 0.5824 1.0152 0.074 Uiso 1 1 calc R . .
H29B H 0.1756 0.6930 0.9902 0.074 Uiso 1 1 calc R . .
C30 C 0.2163(3) 0.5312(4) 0.89686(19) 0.0696(10) Uani 1 1 d . . .
H30A H 0.1580 0.4472 0.9165 0.084 Uiso 1 1 calc R . .
H30B H 0.2935 0.4771 0.8778 0.084 Uiso 1 1 calc R . .
C31 C 0.4484(4) 1.0807(5) 0.89365(19) 0.0875(14) Uani 1 1 d . . .
H31A H 0.5210 1.1181 0.8629 0.131 Uiso 1 1 calc R . .
H31B H 0.4786 1.0078 0.9390 0.131 Uiso 1 1 calc R . .
H31C H 0.4058 1.1736 0.9177 0.131 Uiso 1 1 calc R . .
C32 C 0.0845(4) 0.7777(4) 0.66553(19) 0.0879(14) Uani 1 1 d . . .
H32A H 0.0103 0.8463 0.6518 0.132 Uiso 1 1 calc R . .
H32B H 0.0560 0.6740 0.6872 0.132 Uiso 1 1 calc R . .
H32C H 0.1310 0.7596 0.6148 0.132 Uiso 1 1 calc R . .

loop_
_atom_site_aniso_label
_atom_site_aniso_U_11
_atom_site_aniso_U_22
_atom_site_aniso_U_33
_atom_site_aniso_U_23
_atom_site_aniso_U_13
_atom_site_aniso_U_12
N1 0.0453(10) 0.0336(12) 0.0382(10) 0.0036(9) -0.0184(8) -0.0109(9)
N2 0.0481(10) 0.0380(12) 0.0353(9) 0.0064(9) -0.0161(8) -0.0167(10)
N6 0.0587(12) 0.0441(14) 0.0494(11) -0.0019(11) -0.0016(10) -0.0150(11)
N5 0.0693(14) 0.0517(15) 0.0476(12) 0.0083(11) -0.0151(10) -0.0059(13)
C1 0.0345(10) 0.0303(13) 0.0307(10) -0.0033(9) -0.0038(8) -0.0066(10)
C2 0.0314(9) 0.0325(13) 0.0291(10) -0.0004(9) -0.0041(8) -0.0038(10)
N7 0.0683(13) 0.0493(16) 0.0391(11) 0.0103(10) -0.0244(10) -0.0322(12)
C3 0.0410(11) 0.0394(14) 0.0372(12) -0.0043(11) -0.0020(9) -0.0063(10)
C4 0.0361(10) 0.0341(13) 0.0300(10) -0.0019(9) 0.0006(8) -0.0055(10)
C5 0.0384(10) 0.0348(13) 0.0296(10) 0.0001(9) -0.0010(8) -0.0098(10)
C6 0.0365(10) 0.0397(13) 0.0334(11) -0.0058(11) -0.0030(8) -0.0116(11)
C7 0.0361(10) 0.0377(13) 0.0290(10) -0.0032(10) 0.0011(8) -0.0009(10)
N3 0.0758(15) 0.0514(16) 0.0500(12) 0.0091(11) -0.0171(10) -0.0299(13)
C8 0.0327(10) 0.0336(12) 0.0310(10) 0.0032(9) -0.0063(8) -0.0049(10)
C9 0.0366(10) 0.0420(14) 0.0274(10) -0.0066(10) -0.0035(8) -0.0092(10)
C10 0.0340(10) 0.0378(14) 0.0257(9) -0.0016(9) -0.0052(8) -0.0066(10)
C11 0.0347(10) 0.0355(14) 0.0341(10) -0.0039(10) -0.0049(8) -0.0089(10)
C12 0.0435(11) 0.0387(15) 0.0336(11) -0.0030(10) -0.0007(9) -0.0053(11)
C13 0.0380(10) 0.0348(14) 0.0321(10) -0.0081(10) 0.0027(8) -0.0073(10)
N4 0.0694(14) 0.0580(16) 0.0495(12) 0.0182(12) -0.0175(11) -0.0176(13)
C14 0.0513(13) 0.0405(16) 0.0331(11) 0.0017(10) -0.0103(10) -0.0160(12)
C15 0.0372(10) 0.0429(15) 0.0423(12) 0.0100(11) -0.0122(9) -0.0051(11)
N8 0.0666(13) 0.0552(16) 0.0426(11) 0.0093(11) -0.0255(10) -0.0314(13)
C16 0.0432(12) 0.0404(15) 0.0302(10) 0.0001(10) -0.0067(9) -0.0115(12)
C17 0.0299(9) 0.0325(12) 0.0353(10) 0.0016(9) -0.0014(8) -0.0037(9)
C18 0.0379(10) 0.0437(15) 0.0292(10) -0.0028(10) -0.0024(8) -0.0097(11)
C19 0.0641(14) 0.0501(16) 0.0413(12) 0.0061(12) -0.0223(11) -0.0288(14)
C20 0.0391(11) 0.0392(14) 0.0309(10) -0.0012(10) -0.0008(9) -0.0139(11)
C21 0.0437(11) 0.0383(15) 0.0434(12) 0.0080(11) -0.0097(10) -0.0120(11)
C22 0.0495(13) 0.0585(18) 0.0573(15) 0.0249(14) -0.0162(11) -0.0204(14)
C23 0.0396(11) 0.0400(14) 0.0313(10) -0.0010(10) -0.0043(9) -0.0061(11)
C24 0.0486(13) 0.0449(17) 0.0462(13) 0.0082(12) -0.0092(10) -0.0190(13)
C25 0.0468(12) 0.0438(15) 0.0333(11) 0.0038(11) -0.0038(9) -0.0121(12)
C26 0.0534(13) 0.0422(15) 0.0457(13) 0.0026(11) -0.0245(11) -0.0148(13)
C27 0.0470(12) 0.0498(16) 0.0364(11) 0.0014(11) -0.0111(9) -0.0077(12)
C28 0.0462(13) 0.0482(17) 0.0589(15) 0.0202(13) -0.0130(11) -0.0074(13)
C29 0.0628(16) 0.075(2) 0.0458(14) 0.0262(15) -0.0163(12) -0.0194(16)
C30 0.0796(19) 0.055(2) 0.0701(19) 0.0219(16) -0.0315(16) -0.0266(18)
C31 0.115(3) 0.079(3) 0.0613(18) 0.0241(18) -0.0563(19) -0.055(2)
C32 0.131(3) 0.065(2) 0.0606(18) 0.0218(16) -0.0582(19) -0.061(2)

loop_
_atom_type_symbol
_atom_type_description
_atom_type_scat_dispersion_real
_atom_type_scat_dispersion_imag
_atom_type_scat_source
C C 0.0181 0.0091 'International Tables Vol C Tables 4.2.6.8 and 6.1.1.4'
H H 0.0000 0.0000 'International Tables Vol C Tables 4.2.6.8 and 6.1.1.4'
F F 0.0727 0.0534 'International Tables Vol C Tables 4.2.6.8 and 6.1.1.4'
N N 0.0311 0.0180 'International Tables Vol C Tables 4.2.6.8 and 6.1.1.4'

loop_
_geom_angle_atom_site_label_1
_geom_angle_atom_site_label_2
_geom_angle_atom_site_label_3
_geom_angle
_geom_angle_site_symmetry_1
_geom_angle_site_symmetry_3
_geom_angle_publ_flag
C2 N1 C26 118.5(2) . . ?
C2 N1 C17 118.56(17) . . ?
C26 N1 C17 120.87(19) . . ?
C1 N2 C19 118.4(2) . . ?
C1 N2 C8 117.76(18) . . ?
C19 N2 C8 120.38(19) . . ?
N2 C1 C10 122.12(18) . . ?
N2 C1 C2 119.42(19) . . ?
C10 C1 C2 118.4(2) . . ?
N1 C2 C11 121.59(18) . . ?
N1 C2 C1 119.9(2) . . ?
C11 C2 C1 118.53(19) . . ?
C20 N7 C32 117.9(2) . . ?
C20 N7 C18 118.91(18) . . ?
C32 N7 C18 119.7(2) . . ?
N5 C3 C7 178.9(3) . . ?
C10 C4 C5 119.4(2) . . ?
C10 C4 C25 120.19(19) . . ?
C5 C4 C25 120.4(2) . . ?
C11 C5 C4 119.8(2) . . ?
C11 C5 C14 119.58(19) . . ?
C4 C5 C14 120.6(2) . . ?
C13 C6 C16 122.02(19) . . ?
C13 C6 H6 119.0 . . ?
C16 C6 H6 119.0 . . ?
C13 C7 C9 119.8(2) . . ?
C13 C7 C3 119.3(2) . . ?
C9 C7 C3 120.9(2) . . ?
N2 C8 C21 112.03(18) . . ?
N2 C8 C17 108.40(17) . . ?
C21 C8 C17 110.75(19) . . ?
N2 C8 H8 108.5 . . ?
C21 C8 H8 108.5 . . ?
C17 C8 H8 108.5 . . ?
C20 C9 C7 121.7(2) . . ?
C20 C9 H9 119.1 . . ?
C7 C9 H9 119.1 . . ?
C4 C10 C1 122.10(19) . . ?
C4 C10 H10 119.0 . . ?
C1 C10 H10 119.0 . . ?
C5 C11 C2 121.76(19) . . ?
C5 C11 H11 119.1 . . ?
C2 C11 H11 119.1 . . ?
N6 C12 C13 180.0(3) . . ?
C7 C13 C6 119.2(2) . . ?
C7 C13 C12 120.4(2) . . ?
C6 C13 C12 120.4(2) . . ?
N3 C14 C5 179.2(3) . . ?
C28 C15 C17 110.8(2) . . ?
C28 C15 H15A 109.5 . . ?
C17 C15 H15A 109.5 . . ?
C28 C15 H15B 109.5 . . ?
C17 C15 H15B 109.5 . . ?
H15A C15 H15B 108.1 . . ?
C16 N8 C31 117.0(3) . . ?
C16 N8 C23 116.61(19) . . ?
C31 N8 C23 120.0(2) . . ?
N8 C16 C6 121.8(2) . . ?
N8 C16 C20 119.7(2) . . ?
C6 C16 C20 118.4(2) . . ?
N1 C17 C8 107.70(19) . . ?
N1 C17 C15 112.49(19) . . ?
C8 C17 C15 110.95(17) . . ?
N1 C17 H17 108.5 . . ?
C8 C17 H17 108.5 . . ?
C15 C17 H17 108.5 . . ?
N7 C18 C23 109.0(2) . . ?
N7 C18 C24 111.26(17) . . ?
C23 C18 C24 111.52(18) . . ?
N7 C18 H18 108.3 . . ?
C23 C18 H18 108.3 . . ?
C24 C18 H18 108.3 . . ?
N2 C19 H19A 109.5 . . ?
N2 C19 H19B 109.5 . . ?
H19A C19 H19B 109.5 . . ?
N2 C19 H19C 109.5 . . ?
H19A C19 H19C 109.5 . . ?
H19B C19 H19C 109.5 . . ?
N7 C20 C9 121.53(19) . . ?
N7 C20 C16 119.7(2) . . ?
C9 C20 C16 118.7(2) . . ?
C8 C21 C22 111.4(2) . . ?
C8 C21 H21A 109.4 . . ?
C22 C21 H21A 109.4 . . ?
C8 C21 H21B 109.4 . . ?
C22 C21 H21B 109.4 . . ?
H21A C21 H21B 108.0 . . ?
C28 C22 C21 110.5(2) . . ?
C28 C22 H22A 109.5 . . ?
C21 C22 H22A 109.5 . . ?
C28 C22 H22B 109.5 . . ?
C21 C22 H22B 109.5 . . ?
H22A C22 H22B 108.1 . . ?
N8 C23 C27 112.00(19) . . ?
N8 C23 C18 107.85(18) . . ?
C27 C23 C18 111.3(2) . . ?
N8 C23 H23 108.5 . . ?
C27 C23 H23 108.5 . . ?
C18 C23 H23 108.5 . . ?
C18 C24 C30 111.0(2) . . ?
C18 C24 H24A 109.4 . . ?
C30 C24 H24A 109.4 . . ?
C18 C24 H24B 109.4 . . ?
C30 C24 H24B 109.4 . . ?
H24A C24 H24B 108.0 . . ?
N4 C25 C4 178.3(3) . . ?
N1 C26 H26A 109.5 . . ?
N1 C26 H26B 109.5 . . ?
H26A C26 H26B 109.5 . . ?
N1 C26 H26C 109.5 . . ?
H26A C26 H26C 109.5 . . ?
H26B C26 H26C 109.5 . . ?
C23 C27 C29 110.11(19) . . ?
C23 C27 H27A 109.6 . . ?
C29 C27 H27A 109.6 . . ?
C23 C27 H27B 109.6 . . ?
C29 C27 H27B 109.6 . . ?
H27A C27 H27B 108.2 . . ?
C22 C28 C15 111.0(2) . . ?
C22 C28 H28A 109.4 . . ?
C15 C28 H28A 109.4 . . ?
C22 C28 H28B 109.4 . . ?
C15 C28 H28B 109.4 . . ?
H28A C28 H28B 108.0 . . ?
C30 C29 C27 110.5(2) . . ?
C30 C29 H29A 109.5 . . ?
C27 C29 H29A 109.5 . . ?
C30 C29 H29B 109.5 . . ?
C27 C29 H29B 109.5 . . ?
H29A C29 H29B 108.1 . . ?
C29 C30 C24 110.8(3) . . ?
C29 C30 H30A 109.5 . . ?
C24 C30 H30A 109.5 . . ?
C29 C30 H30B 109.5 . . ?
C24 C30 H30B 109.5 . . ?
H30A C30 H30B 108.1 . . ?
N8 C31 H31A 109.5 . . ?
N8 C31 H31B 109.5 . . ?
H31A C31 H31B 109.5 . . ?
N8 C31 H31C 109.5 . . ?
H31A C31 H31C 109.5 . . ?
H31B C31 H31C 109.5 . . ?
N7 C32 H32A 109.5 . . ?
N7 C32 H32B 109.5 . . ?
H32A C32 H32B 109.5 . . ?
N7 C32 H32C 109.5 . . ?
H32A C32 H32C 109.5 . . ?
H32B C32 H32C 109.5 . . ?

loop_
_geom_bond_atom_site_label_1
_geom_bond_atom_site_label_2
_geom_bond_distance
_geom_bond_site_symmetry_2
_geom_bond_publ_flag
N1 C2 1.363(3) . ?
N1 C26 1.456(3) . ?
N1 C17 1.467(3) . ?
N2 C1 1.366(3) . ?
N2 C19 1.454(3) . ?
N2 C8 1.466(3) . ?
N6 C12 1.147(4) . ?
N5 C3 1.145(3) . ?
C1 C10 1.393(3) . ?
C1 C2 1.441(3) . ?
C2 C11 1.392(3) . ?
N7 C20 1.374(3) . ?
N7 C32 1.457(3) . ?
N7 C18 1.463(3) . ?
C3 C7 1.436(3) . ?
C4 C10 1.386(3) . ?
C4 C5 1.400(3) . ?
C4 C25 1.439(3) . ?
C5 C11 1.389(3) . ?
C5 C14 1.432(4) . ?
C6 C13 1.392(3) . ?
C6 C16 1.388(4) . ?
C6 H6 0.9500 . ?
C7 C13 1.399(3) . ?
C7 C9 1.387(4) . ?
N3 C14 1.145(4) . ?
C8 C21 1.517(4) . ?
C8 C17 1.533(3) . ?
C8 H8 1.0000 . ?
C9 C20 1.389(3) . ?
C9 H9 0.9500 . ?
C10 H10 0.9500 . ?
C11 H11 0.9500 . ?
C12 C13 1.423(3) . ?
N4 C25 1.140(3) . ?
C15 C28 1.510(4) . ?
C15 C17 1.524(3) . ?
C15 H15A 0.9900 . ?
C15 H15B 0.9900 . ?
N8 C16 1.373(3) . ?
N8 C31 1.458(3) . ?
N8 C23 1.469(3) . ?
C16 C20 1.439(3) . ?
C17 H17 1.0000 . ?
C18 C23 1.522(3) . ?
C18 C24 1.517(3) . ?
C18 H18 1.0000 . ?
C19 H19A 0.9800 . ?
C19 H19B 0.9800 . ?
C19 H19C 0.9800 . ?
C21 C22 1.526(3) . ?
C21 H21A 0.9900 . ?
C21 H21B 0.9900 . ?
C22 C28 1.514(3) . ?
C22 H22A 0.9900 . ?
C22 H22B 0.9900 . ?
C23 C27 1.514(3) . ?
C23 H23 1.0000 . ?
C24 C30 1.527(4) . ?
C24 H24A 0.9900 . ?
C24 H24B 0.9900 . ?
C26 H26A 0.9800 . ?
C26 H26B 0.9800 . ?
C26 H26C 0.9800 . ?
C27 C29 1.517(4) . ?
C27 H27A 0.9900 . ?
C27 H27B 0.9900 . ?
C28 H28A 0.9900 . ?
C28 H28B 0.9900 . ?
C29 C30 1.511(5) . ?
C29 H29A 0.9900 . ?
C29 H29B 0.9900 . ?
C30 H30A 0.9900 . ?
C30 H30B 0.9900 . ?
C31 H31A 0.9800 . ?
C31 H31B 0.9800 . ?
C31 H31C 0.9800 . ?
C32 H32A 0.9800 . ?
C32 H32B 0.9800 . ?
C32 H32C 0.9800 . ?
